data_7055291
loop_
_publ_author_name
'Mason, Helen E.'
'Li, Wei'
'Carpenter, Michael A.'
'Hamilton, Michelle L.'
'Howard, Judith A. K.'
'Sparkes, Hazel A.'

_publ_section_title
;
 Structural and spectroscopic characterisation of the spin crossover in
 [Fe(abpt)2(NCS)2] polymorph A
;
_journal_issue 3
_journal_name_full 'New J. Chem.'
_journal_page_first 2466
_journal_paper_doi 10.1039/C5NJ02359A
_journal_volume 40
_journal_year 2016
_chemical_formula_moiety 'C26 H20 Fe N14 S2'
_chemical_formula_sum 'C26 H20 Fe N14 S2'
_chemical_formula_weight 648.53
_chemical_name_systematic bis(4-amino-3,5-bis(pyridin-2-yl)-1,2,4-triazole)-bis(isothiocyanato)-iron(II)
_space_group_crystal_system monoclinic
_space_group_IT_number 14
_space_group_name_Hall '-P 2yn'
_space_group_name_H-M_alt 'P 1 21/n 1'
_symmetry_space_group_name_Hall '-P 2yn'
_symmetry_space_group_name_H-M 'P 1 21/n 1'
_atom_sites_solution_hydrogens mixed
_audit_creation_date 2014-11-24
_audit_creation_method
;
Olex2 1.2-beta
(compiled 2014.11.21 svn.r3092 for OlexSys, GUI svn.r4949)
;
_audit_update_record
;
2015-09-03 deposited with the CCDC.
2016-01-08 downloaded from the CCDC.
;
_cell_angle_alpha 90
_cell_angle_beta 93.414(7)
_cell_angle_gamma 90
_cell_formula_units_Z 2
_cell_length_a 8.3440(15)
_cell_length_b 9.955(3)
_cell_length_c 15.960(3)
_cell_measurement_reflns_used 2174
_cell_measurement_temperature 296(2)
_cell_measurement_theta_max 19.783
_cell_measurement_theta_min 3.296
_cell_volume 1323.4(5)
_computing_cell_refinement 'APEX2 (Bruker, 2005)'
_computing_data_collection 'APEX2 (Bruker, 2005)'
_computing_data_reduction 'APEX2 SAINT+ V8.32B (Bruker, 2013)'
_computing_molecular_graphics
'ORTEP-3 for Windows (L. J. Farrugia, WinGX and ORTEP for Windows: an update, J. Appl. Cryst. (2012), 45, 849-854)'
_computing_publication_material
"'WinGX publication routines (L. J. Farrugia, WinGX and ORTEP for Windows: an update, J. Appl. Cryst. (2012),45, 849-854), Olex2 (O. V. Dolomanov, L. J. Bourhis, R. J. Gildea, J. A. K. Howard and H. Puschmann,"
_computing_structure_refinement
'SHELXL-2013 (G. M. Sheldrick, A short history of SHELX, Acta Cryst. (2008), A64, 112-122)'
_computing_structure_solution 'SHELXS-2013 (G. M. Sheldrick, A short history of SHELX, Acta Cryst. (2008), A64, 112-122)'
_diffrn_ambient_temperature 296.15
_diffrn_detector 'CCD area detector'
_diffrn_detector_area_resol_mean 7.9
_diffrn_detector_type 'Bruker APEXII CCD area detector'
_diffrn_measured_fraction_theta_full 0.329
_diffrn_measured_fraction_theta_max 0.329
_diffrn_measurement_device 'four-circle diffractometer'
_diffrn_measurement_device_type 'Bruker APEXII CCD area detector'
_diffrn_measurement_method '\f scans'
_diffrn_radiation_collimation 'Multilayer mirrors'
_diffrn_radiation_monochromator 'Bruker Helios multilayer mirrors'
_diffrn_radiation_probe x-ray
_diffrn_radiation_type AgK\a
_diffrn_radiation_wavelength 0.56086
_diffrn_reflns_av_R_equivalents 0.0273
_diffrn_reflns_av_unetI/netI 0.0200
_diffrn_reflns_Laue_measured_fraction_full 0.329
_diffrn_reflns_Laue_measured_fraction_max 0.329
_diffrn_reflns_limit_h_max 9
_diffrn_reflns_limit_h_min -9
_diffrn_reflns_limit_k_max 6
_diffrn_reflns_limit_k_min -6
_diffrn_reflns_limit_l_max 19
_diffrn_reflns_limit_l_min -19
_diffrn_reflns_number 4597
_diffrn_reflns_point_group_measured_fraction_full 0.329
_diffrn_reflns_point_group_measured_fraction_max 0.329
_diffrn_reflns_theta_full 19.742
_diffrn_reflns_theta_max 19.742
_diffrn_reflns_theta_min 2.017
_diffrn_source 'Microfocus sealed tube'
_diffrn_source_target Ag
_diffrn_source_type 'Incoatec IuS'
_diffrn_standards_number 0
_exptl_absorpt_coefficient_mu 0.409
_exptl_absorpt_correction_T_max 0.9280
_exptl_absorpt_correction_T_min 0.8120
_exptl_absorpt_correction_type multi-scan
_exptl_absorpt_process_details
;
SADABS-2012/1 (Bruker,2012) was used for absorption correction.
wR2(int) was 0.0538 before and 0.0390 after correction.
The Ratio of minimum to maximum transmission is 0.8750.
The \l/2 correction factor is 0.0015.
;
_exptl_crystal_colour 'dark red'
_exptl_crystal_colour_modifier dark
_exptl_crystal_colour_primary red
_exptl_crystal_density_diffrn 1.627
_exptl_crystal_description block
_exptl_crystal_F_000 664
_exptl_crystal_preparation
'Slow diffusion of abpt ligand in methanol solution into 1:1 methanol:water Fe2+/2(NCS-) solution.'
_exptl_crystal_size_max 0.17
_exptl_crystal_size_mid 0.15
_exptl_crystal_size_min 0.1
_refine_diff_density_max 0.118
_refine_diff_density_min -0.103
_refine_diff_density_rms 0.027
_refine_ls_extinction_method none
_refine_ls_goodness_of_fit_ref 1.052
_refine_ls_hydrogen_treatment mixed
_refine_ls_matrix_type full
_refine_ls_number_parameters 202
_refine_ls_number_reflns 794
_refine_ls_number_restraints 2
_refine_ls_restrained_S_all 1.051
_refine_ls_R_factor_all 0.0310
_refine_ls_R_factor_gt 0.0229
_refine_ls_shift/su_max 0.000
_refine_ls_shift/su_mean 0.000
_refine_ls_structure_factor_coef Fsqd
_refine_ls_weighting_details 'w=1/[\s^2^(Fo^2^)+(0.0214P)^2^+0.7796P] where P=(Fo^2^+2Fc^2^)/3'
_refine_ls_weighting_scheme calc
_refine_ls_wR_factor_gt 0.0492
_refine_ls_wR_factor_ref 0.0530
_reflns_Friedel_coverage 0.000
_reflns_number_gt 681
_reflns_number_total 794
_reflns_threshold_expression 'I > 2\s(I)'
_cod_data_source_file c5nj02359a2.cif
_cod_data_source_block 5kbar
_cod_depositor_comments 'Adding full bibliography for 7055281--7055291.cif.'
_cod_database_code 7055291
_shelx_space_group_comment
;
The symmetry employed for this shelxl refinement is uniquely defined
by the following loop, which should always be used as a source of
symmetry information in preference to the above space-group names.
They are only intended as comments.
;
_shelx_estimated_absorpt_t_max 0.960
_shelx_estimated_absorpt_t_min 0.934
_olex2_refinement_description
;
1. Fixed Uiso
 At 1.2 times of:
  All C(H) groups, All N(H,H) groups
2. Restrained distances
 N6-H6A
 0.861 with sigma of 0.02
 N6-H6B
 0.861 with sigma of 0.02
3.a Aromatic/amide H refined with riding coordinates:
 C2(H2), C3(H3), C4(H4), C5(H5), C10(H10), C11(H11), C12(H12), C13(H13)
;
_shelx_shelxl_version_number 2014/7
_olex2_submission_special_instructions 'No special instructions were received'

loop_
_space_group_symop_operation_xyz
'x, y, z'
'-x+1/2, y+1/2, -z+1/2'
'-x, -y, -z'
'x-1/2, -y-1/2, z-1/2'

loop_
_atom_site_label
_atom_site_type_symbol
_atom_site_fract_x
_atom_site_fract_y
_atom_site_fract_z
_atom_site_U_iso_or_equiv
_atom_site_adp_type
_atom_site_occupancy
_atom_site_site_symmetry_order
_atom_site_calc_flag
_atom_site_refinement_flags_posn
_atom_site_refinement_flags_adp
_atom_site_refinement_flags_occupancy
Fe1 Fe 0.5000 0.5000 0.5000 0.0291(7) Uani 1 2 d S T P
S1 S 0.26499(11) 0.7187(2) 0.25618(5) 0.0515(9) Uani 1 1 d . . .
N1 N 0.3976(3) 0.5705(6) 0.39189(17) 0.033(3) Uani 1 1 d . . .
N2 N 0.7148(4) 0.5871(8) 0.4721(2) 0.036(3) Uani 1 1 d . . .
N3 N 0.4764(4) 0.6833(7) 0.54751(16) 0.027(3) Uani 1 1 d . . .
N4 N 0.3553(4) 0.7552(8) 0.57966(19) 0.038(3) Uani 1 1 d . . .
N5 N 0.5720(4) 0.8812(9) 0.57836(19) 0.032(4) Uani 1 1 d . . .
N6 N 0.6830(4) 0.9893(9) 0.5916(2) 0.042(3) Uani 1 1 d D . .
H6A H 0.729(4) 0.981(7) 0.6425(14) 0.050 Uiso 1 1 d DR . .
H6B H 0.630(6) 1.063(4) 0.597(3) 0.050 Uiso 1 1 d DR . .
N7 N 0.3938(4) 1.0983(9) 0.6491(2) 0.043(4) Uani 1 1 d . . .
C1 C 0.3417(3) 0.6306(8) 0.3352(2) 0.036(3) Uani 1 1 d . . .
C2 C 0.8257(5) 0.5301(8) 0.4260(2) 0.042(4) Uani 1 1 d . . .
H2 H 0.8051 0.4467 0.4014 0.051 Uiso 1 1 calc R . .
C3 C 0.9709(5) 0.5939(10) 0.4146(2) 0.054(4) Uani 1 1 d . . .
H3 H 1.0450 0.5547 0.3809 0.064 Uiso 1 1 calc R . .
C4 C 1.0047(5) 0.7136(10) 0.4527(3) 0.047(4) Uani 1 1 d . . .
H4 H 1.1040 0.7541 0.4473 0.056 Uiso 1 1 calc R . .
C5 C 0.8907(4) 0.7754(8) 0.4997(2) 0.040(4) Uani 1 1 d . . .
H5 H 0.9104 0.8580 0.5256 0.048 Uiso 1 1 calc R . .
C6 C 0.7467(4) 0.7087(9) 0.5062(2) 0.029(4) Uani 1 1 d . . .
C7 C 0.6063(5) 0.7609(11) 0.5456(3) 0.041(4) Uani 1 1 d . . .
C8 C 0.4132(5) 0.8745(10) 0.5994(2) 0.035(4) Uani 1 1 d . . .
C9 C 0.3232(5) 0.9802(10) 0.6389(2) 0.030(4) Uani 1 1 d . . .
C10 C 0.3146(5) 1.1950(10) 0.6889(2) 0.045(4) Uani 1 1 d . . .
H10 H 0.3619 1.2790 0.6963 0.054 Uiso 1 1 calc R . .
C11 C 0.1639(5) 1.1723(10) 0.7191(2) 0.042(4) Uani 1 1 d . . .
H11 H 0.1129 1.2396 0.7480 0.050 Uiso 1 1 calc R . .
C12 C 0.0915(5) 1.0502(11) 0.7060(3) 0.046(4) Uani 1 1 d . . .
H12 H -0.0108 1.0351 0.7242 0.055 Uiso 1 1 calc R . .
C13 C 0.1711(5) 0.9489(9) 0.6655(2) 0.035(4) Uani 1 1 d . . .
H13 H 0.1255 0.8645 0.6564 0.042 Uiso 1 1 calc R . .

loop_
_atom_site_aniso_label
_atom_site_aniso_U_11
_atom_site_aniso_U_22
_atom_site_aniso_U_33
_atom_site_aniso_U_23
_atom_site_aniso_U_13
_atom_site_aniso_U_12
Fe1 0.0228(4) 0.034(2) 0.0303(3) 0.0012(7) 0.0019(3) -0.0017(5)
S1 0.0468(6) 0.064(3) 0.0421(4) 0.0009(8) -0.0079(4) 0.0099(7)
N1 0.0282(17) 0.029(9) 0.0423(14) -0.002(3) 0.0090(14) -0.0003(19)
N2 0.028(2) 0.047(11) 0.0337(15) 0.001(3) 0.0022(17) 0.005(3)
N3 0.038(2) 0.011(11) 0.0319(14) -0.012(3) 0.0007(15) 0.000(3)
N4 0.030(2) 0.054(12) 0.0313(15) -0.006(3) 0.0039(16) 0.009(3)
N5 0.031(2) 0.035(13) 0.0291(18) 0.002(3) -0.0027(17) -0.013(3)
N6 0.040(2) 0.036(12) 0.0497(16) 0.000(3) -0.0012(18) -0.009(2)
N7 0.040(3) 0.047(13) 0.0408(17) -0.011(3) 0.0005(19) -0.001(3)
C1 0.0212(18) 0.053(10) 0.0355(16) -0.019(3) 0.0077(16) 0.002(2)
C2 0.037(2) 0.050(12) 0.0414(18) 0.005(3) 0.008(2) 0.014(3)
C3 0.036(3) 0.078(15) 0.048(2) 0.012(4) 0.013(2) 0.009(3)
C4 0.025(2) 0.065(13) 0.050(2) 0.020(4) 0.002(2) -0.001(3)
C5 0.030(2) 0.049(12) 0.0410(17) 0.003(3) -0.0019(19) -0.006(3)
C6 0.021(3) 0.037(12) 0.0295(17) 0.006(3) 0.0032(19) 0.006(3)
C7 0.036(3) 0.057(15) 0.030(2) -0.008(3) -0.006(2) -0.011(4)
C8 0.032(3) 0.043(15) 0.030(2) 0.001(4) -0.005(2) -0.006(4)
C9 0.035(3) 0.027(14) 0.0271(18) -0.005(3) -0.001(2) 0.006(4)
C10 0.048(3) 0.044(13) 0.0423(19) -0.006(4) -0.001(2) -0.006(3)
C11 0.040(3) 0.054(15) 0.0328(19) -0.006(3) 0.005(2) 0.001(3)
C12 0.034(3) 0.066(15) 0.038(2) 0.008(4) 0.006(2) 0.002(4)
C13 0.035(3) 0.031(12) 0.0394(18) 0.009(3) 0.004(2) -0.006(3)

loop_
_atom_type_symbol
_atom_type_description
_atom_type_scat_dispersion_real
_atom_type_scat_dispersion_imag
_atom_type_scat_source
C C 0.0015 0.0009 'International Tables Vol C Tables 4.2.6.8 and 6.1.1.4'
H H 0.0000 0.0000 'International Tables Vol C Tables 4.2.6.8 and 6.1.1.4'
N N 0.0030 0.0019 'International Tables Vol C Tables 4.2.6.8 and 6.1.1.4'
S S 0.0826 0.0763 'International Tables Vol C Tables 4.2.6.8 and 6.1.1.4'
Fe Fe 0.2886 0.5448 'International Tables Vol C Tables 4.2.6.8 and 6.1.1.4'

loop_
_geom_angle_atom_site_label_1
_geom_angle_atom_site_label_2
_geom_angle_atom_site_label_3
_geom_angle
_geom_angle_site_symmetry_1
_geom_angle_site_symmetry_3
N1 Fe1 N1 180.00(13) 3_666 .
N1 Fe1 N2 89.88(15) 3_666 3_666
N1 Fe1 N2 90.12(15) . 3_666
N1 Fe1 N2 89.89(15) . .
N1 Fe1 N2 90.11(15) 3_666 .
N2 Fe1 N2 180.0 . 3_666
N3 Fe1 N1 87.73(19) . .
N3 Fe1 N1 92.27(19) . 3_666
N3 Fe1 N1 87.73(19) 3_666 3_666
N3 Fe1 N1 92.27(19) 3_666 .
N3 Fe1 N2 78.7(2) . .
N3 Fe1 N2 78.7(2) 3_666 3_666
N3 Fe1 N2 101.3(2) 3_666 .
N3 Fe1 N2 101.3(2) . 3_666
N3 Fe1 N3 180.0 . 3_666
C1 N1 Fe1 169.3(5) . .
C2 N2 Fe1 125.2(5) . .
C2 N2 C6 118.4(4) . .
C6 N2 Fe1 116.3(3) . .
N4 N3 Fe1 135.8(4) . .
C7 N3 Fe1 115.0(5) . .
C7 N3 N4 109.1(7) . .
C8 N4 N3 107.1(4) . .
C7 N5 N6 125.3(5) . .
C7 N5 C8 106.2(7) . .
C8 N5 N6 128.4(7) . .
N5 N6 H6A 108(4) . .
N5 N6 H6B 109(4) . .
H6A N6 H6B 101(5) . .
C9 N7 C10 117.8(6) . .
N1 C1 S1 178.7(6) . .
N2 C2 H2 119.6 . .
N2 C2 C3 120.9(7) . .
C3 C2 H2 119.6 . .
C2 C3 H3 119.9 . .
C4 C3 C2 120.1(6) . .
C4 C3 H3 119.9 . .
C3 C4 H4 120.0 . .
C3 C4 C5 119.9(4) . .
C5 C4 H4 120.0 . .
C4 C5 H5 121.5 . .
C6 C5 C4 117.0(7) . .
C6 C5 H5 121.5 . .
N2 C6 C5 123.6(5) . .
N2 C6 C7 110.5(5) . .
C5 C6 C7 125.9(7) . .
N3 C7 N5 108.3(5) . .
N3 C7 C6 118.7(8) . .
N5 C7 C6 132.9(7) . .
N4 C8 N5 109.1(7) . .
N4 C8 C9 124.4(5) . .
N5 C8 C9 126.4(8) . .
N7 C9 C8 117.3(6) . .
N7 C9 C13 124.6(8) . .
C13 C9 C8 118.1(8) . .
N7 C10 H10 119.1 . .
N7 C10 C11 121.7(8) . .
C11 C10 H10 119.1 . .
C10 C11 H11 120.3 . .
C12 C11 C10 119.4(7) . .
C12 C11 H11 120.3 . .
C11 C12 H12 120.1 . .
C11 C12 C13 119.8(5) . .
C13 C12 H12 120.1 . .
C9 C13 H13 121.7 . .
C12 C13 C9 116.6(8) . .
C12 C13 H13 121.7 . .

loop_
_geom_bond_atom_site_label_1
_geom_bond_atom_site_label_2
_geom_bond_distance
_geom_bond_site_symmetry_2
Fe1 N1 2.006(3) 3_666
Fe1 N1 2.006(3) .
Fe1 N2 2.063(4) 3_666
Fe1 N2 2.063(4) .
Fe1 N3 1.991(6) 3_666
Fe1 N3 1.991(6) .
S1 C1 1.635(5) .
N1 C1 1.159(6) .
N2 C2 1.342(6) .
N2 C6 1.347(10) .
N3 N4 1.363(7) .
N3 C7 1.332(8) .
N4 C8 1.313(12) .
N5 N6 1.427(11) .
N5 C7 1.345(11) .
N5 C8 1.388(5) .
N6 H6A 0.882(19) .
N6 H6B 0.86(2) .
N7 C9 1.320(13) .
N7 C10 1.347(10) .
C2 H2 0.9300 .
C2 C3 1.390(8) .
C3 H3 0.9300 .
C3 C4 1.360(13) .
C4 H4 0.9300 .
C4 C5 1.390(8) .
C5 H5 0.9300 .
C5 C6 1.383(7) .
C6 C7 1.457(8) .
C8 C9 1.458(11) .
C9 C13 1.397(7) .
C10 H10 0.9300 .
C10 C11 1.392(6) .
C11 H11 0.9300 .
C11 C12 1.368(14) .
C12 H12 0.9300 .
C12 C13 1.389(10) .
C13 H13 0.9300 .

loop_
_geom_torsion_atom_site_label_1
_geom_torsion_atom_site_label_2
_geom_torsion_atom_site_label_3
_geom_torsion_atom_site_label_4
_geom_torsion
Fe1 N2 C2 C3 -176.3(4)
Fe1 N2 C6 C5 174.3(3)
Fe1 N2 C6 C7 -9.1(6)
Fe1 N3 N4 C8 -178.5(4)
Fe1 N3 C7 N5 179.2(3)
Fe1 N3 C7 C6 3.0(5)
N2 C2 C3 C4 2.3(8)
N2 C6 C7 N3 4.1(7)
N2 C6 C7 N5 -170.9(5)
N3 N4 C8 N5 1.2(6)
N3 N4 C8 C9 -177.5(4)
N4 N3 C7 N5 1.7(5)
N4 N3 C7 C6 -174.4(4)
N4 C8 C9 N7 -175.0(5)
N4 C8 C9 C13 6.9(8)
N5 C8 C9 N7 6.5(8)
N5 C8 C9 C13 -171.6(4)
N6 N5 C7 N3 176.3(4)
N6 N5 C7 C6 -8.3(9)
N6 N5 C8 N4 -177.3(5)
N6 N5 C8 C9 1.4(8)
N7 C9 C13 C12 -0.6(7)
N7 C10 C11 C12 -2.1(7)
C2 N2 C6 C5 -3.1(8)
C2 N2 C6 C7 173.5(3)
C2 C3 C4 C5 -3.2(10)
C3 C4 C5 C6 1.0(8)
C4 C5 C6 N2 2.2(7)
C4 C5 C6 C7 -173.9(4)
C5 C6 C7 N3 -179.4(4)
C5 C6 C7 N5 5.6(9)
C6 N2 C2 C3 0.8(7)
C7 N3 N4 C8 -1.9(5)
C7 N5 C8 N4 -0.2(6)
C7 N5 C8 C9 178.5(5)
C8 N5 C7 N3 -1.0(6)
C8 N5 C7 C6 174.5(4)
C8 C9 C13 C12 177.3(4)
C9 N7 C10 C11 0.5(7)
C10 N7 C9 C8 -177.1(3)
C10 N7 C9 C13 0.9(8)
C10 C11 C12 C13 2.3(8)
C11 C12 C13 C9 -1.0(7)
